data_4103840
loop_
_publ_author_name
'Subhas Samanta'
'Sreebrata Goswami'

_publ_section_title
;
 Regioselective Knitting of Anilinevia ortho-C-N Bond Fusion Using OsO4 as
 a Template
;
_journal_name_full 'Journal of the American Chemical Society'
_journal_page_first 924
_journal_page_last 925
_journal_paper_doi 10.1021/ja808901s
_journal_volume 131
_journal_year 2009
_chemical_formula_sum 'C192 H144 N32 O8 Os8'
_chemical_formula_weight 4548.99
_chemical_name_systematic
;
 ?
;
_space_group_IT_number 14
_symmetry_cell_setting monoclinic
_symmetry_space_group_name_Hall '-P 2ybc'
_symmetry_space_group_name_H-M 'P 1 21/c 1'
_atom_sites_solution_hydrogens geom
_atom_sites_solution_primary direct
_atom_sites_solution_secondary difmap
_audit_creation_method SHELXL-97
_cell_angle_alpha 90.00
_cell_angle_beta 106.516(3)
_cell_angle_gamma 90.00
_cell_formula_units_Z 1
_cell_length_a 26.657(5)
_cell_length_b 9.5372(17)
_cell_length_c 16.013(3)
_cell_measurement_reflns_used 24894
_cell_measurement_temperature 293(2)
_cell_measurement_theta_max 28.4
_cell_measurement_theta_min 2.3
_cell_volume 3903.1(12)
_computing_cell_refinement 'Bruker SMART'
_computing_data_collection 'Bruker SMART'
_computing_data_reduction 'Bruker SAINT'
_computing_molecular_graphics ORTEP-III
_computing_publication_material 'WinGX v1.70.01'
_computing_structure_refinement 'SHELXL-97 (Sheldrick, 1997)'
_computing_structure_solution SHELXS-97
_diffrn_ambient_temperature 293(2)
_diffrn_measured_fraction_theta_full 0.986
_diffrn_measured_fraction_theta_max 0.986
_diffrn_measurement_device_type 'CCD area detector'
_diffrn_measurement_method 'phi and omega scans'
_diffrn_radiation_monochromator graphite
_diffrn_radiation_source 'fine-focus sealed tube'
_diffrn_radiation_type MoK\a
_diffrn_radiation_wavelength 0.71073
_diffrn_reflns_av_R_equivalents 0.0411
_diffrn_reflns_av_sigmaI/netI 0.0711
_diffrn_reflns_limit_h_max 27
_diffrn_reflns_limit_h_min -35
_diffrn_reflns_limit_k_max 12
_diffrn_reflns_limit_k_min -12
_diffrn_reflns_limit_l_max 21
_diffrn_reflns_limit_l_min -21
_diffrn_reflns_number 24894
_diffrn_reflns_theta_full 28.39
_diffrn_reflns_theta_max 28.39
_diffrn_reflns_theta_min 2.28
_exptl_absorpt_coefficient_mu 6.559
_exptl_absorpt_correction_T_max 0.4395
_exptl_absorpt_correction_T_min 0.3688
_exptl_absorpt_correction_type empirical
_exptl_absorpt_process_details SADABS
_exptl_crystal_colour brown
_exptl_crystal_density_diffrn 1.935
_exptl_crystal_density_method 'not measured'
_exptl_crystal_description squre
_exptl_crystal_F_000 2192
_exptl_crystal_size_max 0.19
_exptl_crystal_size_mid 0.17
_exptl_crystal_size_min 0.15
_refine_diff_density_max 1.793
_refine_diff_density_min -1.940
_refine_diff_density_rms 0.149
_refine_ls_extinction_method none
_refine_ls_goodness_of_fit_ref 1.172
_refine_ls_hydrogen_treatment constr
_refine_ls_matrix_type full
_refine_ls_number_parameters 541
_refine_ls_number_reflns 9642
_refine_ls_number_restraints 7
_refine_ls_restrained_S_all 1.171
_refine_ls_R_factor_all 0.0774
_refine_ls_R_factor_gt 0.0543
_refine_ls_shift/su_max 0.001
_refine_ls_shift/su_mean 0.000
_refine_ls_structure_factor_coef Fsqd
_refine_ls_weighting_details 'calc w=1/[\s^2^(Fo^2^)+(0.0000P)^2^+9.6524P] where P=(Fo^2^+2Fc^2^)/3'
_refine_ls_weighting_scheme calc
_refine_ls_wR_factor_gt 0.1045
_refine_ls_wR_factor_ref 0.1140
_reflns_number_gt 7270
_reflns_number_total 9642
_reflns_threshold_expression >2sigma(I)
_cod_data_source_file ja808901s_si_003.cif
_cod_data_source_block 4jane_gm
_cod_depositor_comments
;
The following automatic conversions were performed:

'_refine_ls_hydrogen_treatment' value 'constrained' was replaced with
the value 'constr' as specified in the replacement file
'src/cod-tools/trunk/data/replacement-values/replacement_values.lst'.

Automatic conversion script
Id: cif_fix_values 5376 2017-05-30 11:51:03Z andrius 
;
_cod_database_code 4103840

loop_
_symmetry_equiv_pos_as_xyz
'x, y, z'
'-x, y+1/2, -z+1/2'
'-x, -y, -z'
'x, -y-1/2, z-1/2'

loop_
_atom_site_label
_atom_site_type_symbol
_atom_site_fract_x
_atom_site_fract_y
_atom_site_fract_z
_atom_site_U_iso_or_equiv
_atom_site_adp_type
_atom_site_occupancy
_atom_site_symmetry_multiplicity
_atom_site_calc_flag
_atom_site_refinement_flags
Os1 Os 0.127412(11) 0.21674(3) 0.47422(2) 0.03970(9) Uani 1 1 d .
Os2 Os 0.376207(14) 0.93491(3) 0.48335(2) 0.05747(11) Uani 1 1 d .
N1 N 0.1770(2) 0.0949(6) 0.5566(4) 0.0502(16) Uani 1 1 d .
H1 H 0.1678 0.0179 0.5759 0.060 Uiso 1 1 calc R
N2 N 0.1932(2) 0.3118(5) 0.4780(4) 0.0366(13) Uani 1 1 d .
N3 N 0.1114(2) 0.2694(6) 0.3519(4) 0.0447(14) Uani 1 1 d .
N4 N 0.08423(19) 0.0557(6) 0.4212(4) 0.0388(13) Uani 1 1 d .
N5 N 0.3844(3) 0.8537(8) 0.5974(5) 0.0610(18) Uani 1 1 d .
H5N H 0.4137 0.8578 0.6377 0.073 Uiso 1 1 calc R
N6 N 0.3042(3) 0.8887(6) 0.4762(4) 0.0523(16) Uani 1 1 d .
N7 N 0.3415(3) 1.0964(6) 0.4178(5) 0.0614(19) Uani 1 1 d .
N8 N 0.4268(3) 1.0784(9) 0.5359(6) 0.075(2) Uani 1 1 d .
O1 O 0.0925(2) 0.3221(6) 0.5247(4) 0.0633(16) Uani 1 1 d .
O2 O 0.3990(3) 0.8367(7) 0.4132(4) 0.0783(19) Uani 1 1 d .
C1 C 0.2285(3) 0.1430(8) 0.5814(5) 0.0510(19) Uani 1 1 d .
C2 C 0.2682(3) 0.0773(8) 0.6441(5) 0.0526(19) Uani 1 1 d .
H2 H 0.2612 -0.0046 0.6703 0.063 Uiso 1 1 calc R
C3 C 0.3178(3) 0.1331(10) 0.6678(6) 0.066(3) Uani 1 1 d .
H3 H 0.3442 0.0900 0.7107 0.079 Uiso 1 1 calc R
C4 C 0.3283(4) 0.2549(10) 0.6271(7) 0.066(2) Uani 1 1 d .
H4 H 0.3620 0.2914 0.6421 0.079 Uiso 1 1 calc R
C5 C 0.2884(3) 0.3218(10) 0.5641(5) 0.058(2) Uani 1 1 d .
H5 H 0.2953 0.4036 0.5378 0.070 Uiso 1 1 calc R
C6 C 0.2382(3) 0.2659(8) 0.5407(5) 0.0477(18) Uani 1 1 d .
C7 C 0.1904(3) 0.3945(6) 0.4047(5) 0.0389(16) Uani 1 1 d .
C8 C 0.2269(3) 0.4947(8) 0.3976(6) 0.056(2) Uani 1 1 d .
H8 H 0.2578 0.5061 0.4421 0.067 Uiso 1 1 calc R
C9 C 0.2167(4) 0.5781(8) 0.3228(6) 0.061(2) Uani 1 1 d .
H9 H 0.2409 0.6454 0.3176 0.074 Uiso 1 1 calc R
C10 C 0.1703(4) 0.5607(8) 0.2559(7) 0.068(3) Uani 1 1 d .
H10 H 0.1636 0.6158 0.2061 0.082 Uiso 1 1 calc R
C11 C 0.1344(3) 0.4612(7) 0.2643(6) 0.053(2) Uani 1 1 d .
H11 H 0.1032 0.4508 0.2202 0.064 Uiso 1 1 calc R
C12 C 0.1442(3) 0.3760(7) 0.3380(5) 0.0460(18) Uani 1 1 d .
C13 C 0.0778(3) 0.1797(6) 0.2914(4) 0.0354(14) Uani 1 1 d .
C14 C 0.0605(3) 0.1956(8) 0.2014(5) 0.0453(18) Uani 1 1 d .
H14 H 0.0726 0.2697 0.1747 0.054 Uiso 1 1 calc R
C15 C 0.0250(3) 0.0998(8) 0.1516(5) 0.0489(18) Uani 1 1 d .
H15 H 0.0134 0.1097 0.0913 0.059 Uiso 1 1 calc R
C16 C 0.0067(3) -0.0114(9) 0.1921(5) 0.0526(19) Uani 1 1 d .
H16 H -0.0174 -0.0746 0.1590 0.063 Uiso 1 1 calc R
C17 C 0.0246(3) -0.0268(8) 0.2818(6) 0.0528(19) Uani 1 1 d .
H17 H 0.0125 -0.1008 0.3086 0.063 Uiso 1 1 calc R
C18 C 0.0606(2) 0.0682(7) 0.3320(5) 0.0398(16) Uani 1 1 d .
C19 C 0.0834(3) -0.0712(7) 0.4638(4) 0.0395(16) Uani 1 1 d .
C20 C 0.1020(3) -0.1925(8) 0.4364(6) 0.060(2) Uani 1 1 d .
H20 H 0.1148 -0.1902 0.3881 0.072 Uiso 1 1 calc R
C21 C 0.1020(3) -0.3188(8) 0.4806(6) 0.057(2) Uani 1 1 d .
H21 H 0.1138 -0.4009 0.4610 0.068 Uiso 1 1 calc R
C22 C 0.0840(3) -0.3202(9) 0.5545(6) 0.060(2) Uani 1 1 d .
H22 H 0.0850 -0.4030 0.5856 0.072 Uiso 1 1 calc R
C23 C 0.0650(4) -0.1998(10) 0.5816(6) 0.066(2) Uani 1 1 d .
H23 H 0.0523 -0.2022 0.6300 0.079 Uiso 1 1 calc R
C24 C 0.0645(3) -0.0747(8) 0.5369(5) 0.052(2) Uani 1 1 d .
H24 H 0.0517 0.0066 0.5556 0.063 Uiso 1 1 calc R
C25 C 0.3400(5) 0.7875(8) 0.6111(6) 0.076(3) Uani 1 1 d .
C26 C 0.3389(5) 0.7174(10) 0.6864(6) 0.087(3) Uani 1 1 d .
H26 H 0.3694 0.7050 0.7315 0.104 Uiso 1 1 calc R
C27 C 0.2913(6) 0.6657(11) 0.6938(8) 0.092(4) Uani 1 1 d .
H27 H 0.2901 0.6186 0.7441 0.110 Uiso 1 1 calc R
C28 C 0.2461(6) 0.6840(10) 0.6271(7) 0.092(4) Uani 1 1 d .
H28 H 0.2145 0.6493 0.6326 0.110 Uiso 1 1 calc R
C29 C 0.2472(4) 0.7538(7) 0.5519(6) 0.060(2) Uani 1 1 d .
H29 H 0.2165 0.7653 0.5069 0.072 Uiso 1 1 calc R
C30 C 0.2939(4) 0.8065(9) 0.5435(6) 0.068(3) Uani 1 1 d .
C31 C 0.2667(3) 0.9582(7) 0.4085(5) 0.0450(18) Uani 1 1 d .
C32 C 0.2150(3) 0.9174(8) 0.3692(6) 0.059(2) Uani 1 1 d .
H32 H 0.2007 0.8414 0.3908 0.071 Uiso 1 1 calc R
C33 C 0.1849(3) 0.9919(9) 0.2972(6) 0.057(2) Uani 1 1 d .
H33 H 0.1505 0.9654 0.2712 0.068 Uiso 1 1 calc R
C34 C 0.2058(3) 1.1039(8) 0.2642(6) 0.059(2) Uani 1 1 d .
H34 H 0.1855 1.1521 0.2158 0.071 Uiso 1 1 calc R
C35 C 0.2570(3) 1.1447(8) 0.3035(5) 0.0511(19) Uani 1 1 d .
H35 H 0.2710 1.2206 0.2813 0.061 Uiso 1 1 calc R
C36 C 0.2874(3) 1.0738(6) 0.3752(5) 0.0386(16) Uani 1 1 d .
C37 C 0.3679(3) 1.2278(8) 0.4361(7) 0.062(2) Uani 1 1 d .
C38 C 0.3519(4) 1.3568(9) 0.3999(7) 0.074(3) Uani 1 1 d .
H38 H 0.3196 1.3653 0.3583 0.089 Uiso 1 1 calc R
C39 C 0.3830(4) 1.4735(9) 0.4243(7) 0.076(3) Uani 1 1 d .
H39 H 0.3716 1.5606 0.4002 0.091 Uiso 1 1 calc R
C40 C 0.4317(5) 1.4598(12) 0.4852(7) 0.087(4) Uani 1 1 d .
H40 H 0.4531 1.5380 0.5017 0.105 Uiso 1 1 calc R
C41 C 0.4485(4) 1.3300(12) 0.5214(7) 0.081(3) Uani 1 1 d .
H41 H 0.4815 1.3209 0.5610 0.097 Uiso 1 1 calc R
C42 C 0.4162(3) 1.2131(11) 0.4987(7) 0.075(3) Uani 1 1 d .
C43 C 0.4660(6) 1.0458(12) 0.6167(9) 0.096(4) Uani 1 1 d .
C44 C 0.4663(6) 1.111(2) 0.6939(13) 0.189(10) Uani 1 1 d .
H44 H 0.4401 1.1744 0.6950 0.227 Uiso 1 1 calc R
C45 C 0.5057(6) 1.0811(18) 0.7702(9) 0.135(4) Uani 1 1 d U
H45 H 0.5062 1.1261 0.8219 0.162 Uiso 1 1 calc R
C46 C 0.5442(6) 0.9838(18) 0.7681(9) 0.135(4) Uani 1 1 d U
H46 H 0.5704 0.9623 0.8187 0.162 Uiso 1 1 calc R
C47 C 0.5432(5) 0.9191(14) 0.6902(9) 0.106(4) Uani 1 1 d .
H47 H 0.5696 0.8564 0.6883 0.127 Uiso 1 1 calc R
C48 C 0.5035(6) 0.947(2) 0.6155(10) 0.176(9) Uani 1 1 d .
H48 H 0.5020 0.8988 0.5643 0.211 Uiso 1 1 calc R

loop_
_atom_site_aniso_label
_atom_site_aniso_U_11
_atom_site_aniso_U_22
_atom_site_aniso_U_33
_atom_site_aniso_U_23
_atom_site_aniso_U_13
_atom_site_aniso_U_12
Os1 0.04609(17) 0.02973(14) 0.04933(17) -0.00047(12) 0.02333(13) -0.00131(11)
Os2 0.0614(2) 0.04586(19) 0.0668(2) -0.00644(16) 0.02086(17) 0.01344(15)
N1 0.042(4) 0.040(3) 0.070(4) 0.020(3) 0.017(3) 0.017(3)
N2 0.031(3) 0.028(3) 0.056(4) -0.010(2) 0.020(3) -0.010(2)
N3 0.048(4) 0.038(3) 0.050(4) 0.000(3) 0.016(3) 0.003(3)
N4 0.019(3) 0.034(3) 0.067(4) -0.005(3) 0.017(3) -0.006(2)
N5 0.062(4) 0.065(5) 0.058(4) 0.012(4) 0.020(4) 0.004(4)
N6 0.078(5) 0.029(3) 0.054(4) 0.001(3) 0.024(3) 0.011(3)
N7 0.097(6) 0.025(3) 0.068(5) -0.001(3) 0.033(4) 0.001(3)
N8 0.066(5) 0.072(6) 0.088(6) -0.008(5) 0.023(5) -0.005(4)
O1 0.081(4) 0.048(3) 0.084(4) 0.006(3) 0.059(4) -0.003(3)
O2 0.084(5) 0.076(5) 0.080(5) 0.008(4) 0.031(4) 0.000(4)
C1 0.068(5) 0.030(4) 0.058(5) -0.014(3) 0.024(4) -0.014(3)
C2 0.062(5) 0.044(4) 0.054(5) -0.003(4) 0.019(4) 0.004(4)
C3 0.054(5) 0.071(6) 0.065(6) -0.035(5) 0.004(4) 0.015(4)
C4 0.058(5) 0.062(6) 0.084(7) -0.010(5) 0.028(5) -0.011(4)
C5 0.058(5) 0.075(6) 0.052(5) 0.006(4) 0.034(4) 0.014(4)
C6 0.036(4) 0.052(5) 0.059(5) -0.021(4) 0.021(4) -0.005(3)
C7 0.040(4) 0.019(3) 0.064(5) 0.004(3) 0.025(3) -0.006(3)
C8 0.061(5) 0.036(4) 0.077(6) -0.023(4) 0.030(4) -0.016(4)
C9 0.083(7) 0.036(4) 0.081(6) -0.011(4) 0.048(6) -0.013(4)
C10 0.103(8) 0.036(4) 0.085(7) 0.007(4) 0.058(6) -0.013(4)
C11 0.055(5) 0.033(4) 0.075(6) 0.005(4) 0.024(4) 0.004(3)
C12 0.046(4) 0.022(3) 0.075(5) 0.001(3) 0.025(4) -0.002(3)
C13 0.048(4) 0.027(3) 0.035(4) -0.003(3) 0.019(3) 0.004(3)
C14 0.039(4) 0.046(4) 0.055(5) 0.020(4) 0.021(3) 0.008(3)
C15 0.034(4) 0.052(5) 0.060(5) -0.009(4) 0.014(3) -0.009(3)
C16 0.043(4) 0.056(5) 0.052(5) -0.010(4) 0.004(4) -0.013(4)
C17 0.045(4) 0.039(4) 0.071(6) 0.002(4) 0.012(4) -0.002(3)
C18 0.025(3) 0.044(4) 0.052(4) -0.002(3) 0.014(3) -0.001(3)
C19 0.046(4) 0.028(3) 0.041(4) -0.001(3) 0.007(3) -0.017(3)
C20 0.068(5) 0.033(4) 0.097(7) 0.010(4) 0.053(5) 0.004(4)
C21 0.048(5) 0.033(4) 0.079(6) 0.003(4) -0.001(4) 0.003(3)
C22 0.058(5) 0.059(5) 0.068(6) 0.013(4) 0.026(4) -0.021(4)
C23 0.070(6) 0.070(6) 0.059(5) -0.002(5) 0.022(5) -0.022(5)
C24 0.062(5) 0.037(4) 0.062(5) 0.005(4) 0.024(4) -0.021(3)
C25 0.149(10) 0.026(4) 0.063(6) 0.007(4) 0.047(6) 0.003(5)
C26 0.149(11) 0.052(6) 0.050(6) 0.016(5) 0.014(6) 0.023(6)
C27 0.157(12) 0.055(6) 0.076(8) 0.017(5) 0.053(8) -0.012(7)
C28 0.165(12) 0.055(6) 0.064(7) 0.015(5) 0.046(8) -0.009(7)
C29 0.096(7) 0.023(3) 0.069(6) -0.005(4) 0.036(5) 0.005(4)
C30 0.091(7) 0.038(4) 0.061(6) -0.012(4) 0.001(5) 0.024(5)
C31 0.054(5) 0.022(3) 0.067(5) 0.000(3) 0.029(4) 0.004(3)
C32 0.064(6) 0.034(4) 0.089(7) -0.004(4) 0.038(5) 0.000(4)
C33 0.055(5) 0.053(5) 0.061(5) -0.002(4) 0.014(4) 0.013(4)
C34 0.054(5) 0.036(4) 0.090(7) 0.004(4) 0.026(5) 0.007(4)
C35 0.062(5) 0.029(4) 0.069(5) 0.004(4) 0.030(4) 0.016(3)
C36 0.038(4) 0.020(3) 0.065(5) -0.009(3) 0.026(3) 0.001(3)
C37 0.055(5) 0.037(4) 0.104(7) -0.004(5) 0.038(5) -0.008(4)
C38 0.120(8) 0.041(5) 0.084(7) -0.004(5) 0.066(6) -0.015(5)
C39 0.104(8) 0.035(4) 0.114(9) -0.017(5) 0.071(7) -0.017(5)
C40 0.095(8) 0.086(8) 0.082(7) -0.024(6) 0.028(6) -0.068(7)
C41 0.085(7) 0.076(7) 0.091(8) -0.006(6) 0.041(6) -0.006(6)
C42 0.041(5) 0.081(7) 0.108(8) -0.033(6) 0.027(5) -0.025(5)
C43 0.130(11) 0.073(7) 0.106(10) 0.017(7) 0.067(9) 0.013(7)
C44 0.116(12) 0.22(2) 0.184(17) -0.103(16) -0.036(12) 0.087(13)
C45 0.118(8) 0.182(11) 0.086(6) 0.010(7) -0.004(6) 0.062(7)
C46 0.118(8) 0.182(11) 0.086(6) 0.010(7) -0.004(6) 0.062(7)
C47 0.085(8) 0.116(11) 0.117(11) 0.041(8) 0.029(8) 0.052(7)
C48 0.106(11) 0.31(3) 0.098(11) -0.078(13) 0.016(9) 0.093(14)

loop_
_atom_type_symbol
_atom_type_description
_atom_type_scat_dispersion_real
_atom_type_scat_dispersion_imag
_atom_type_scat_source
C C 0.0033 0.0016 'International Tables Vol C Tables 4.2.6.8 and 6.1.1.4'
H H 0.0000 0.0000 'International Tables Vol C Tables 4.2.6.8 and 6.1.1.4'
N N 0.0061 0.0033 'International Tables Vol C Tables 4.2.6.8 and 6.1.1.4'
O O 0.0106 0.0060 'International Tables Vol C Tables 4.2.6.8 and 6.1.1.4'
Os Os -1.2165 7.6030 'International Tables Vol C Tables 4.2.6.8 and 6.1.1.4'

loop_
_geom_angle_atom_site_label_1
_geom_angle_atom_site_label_2
_geom_angle_atom_site_label_3
_geom_angle
O1 Os1 N3 109.2(3)
O1 Os1 N2 108.3(2)
N3 Os1 N2 81.4(2)
O1 Os1 N1 112.4(3)
N3 Os1 N1 137.9(2)
N2 Os1 N1 80.0(3)
O1 Os1 N4 109.4(2)
N3 Os1 N4 80.4(3)
N2 Os1 N4 141.7(2)
N1 Os1 N4 91.6(3)
O2 Os2 N5 115.9(3)
O2 Os2 N8 109.9(3)
N5 Os2 N8 89.7(4)
O2 Os2 N6 111.7(3)
N5 Os2 N6 79.0(3)
N8 Os2 N6 137.8(3)
O2 Os2 N7 106.6(3)
N5 Os2 N7 137.2(3)
N8 Os2 N7 80.9(4)
N6 Os2 N7 80.6(3)
C1 N1 Os1 114.7(5)
C1 N1 H1 122.6
Os1 N1 H1 122.6
C7 N2 C6 127.5(6)
C7 N2 Os1 113.7(4)
C6 N2 Os1 117.1(5)
C12 N3 C13 129.5(6)
C12 N3 Os1 112.3(5)
C13 N3 Os1 116.8(4)
C19 N4 C18 120.7(6)
C19 N4 Os1 123.9(5)
C18 N4 Os1 114.6(4)
C25 N5 Os2 116.8(6)
C25 N5 H5N 121.6
Os2 N5 H5N 121.6
C31 N6 C30 126.3(7)
C31 N6 Os2 114.3(5)
C30 N6 Os2 118.8(6)
C36 N7 C37 127.2(7)
C36 N7 Os2 113.6(5)
C37 N7 Os2 116.9(6)
C42 N8 C43 125.5(9)
C42 N8 Os2 115.3(7)
C43 N8 Os2 118.3(8)
C2 C1 N1 123.0(7)
C2 C1 C6 120.9(7)
N1 C1 C6 116.1(7)
C3 C2 C1 120.1(8)
C3 C2 H2 120.0
C1 C2 H2 120.0
C2 C3 C4 119.8(9)
C2 C3 H3 120.1
C4 C3 H3 120.1
C5 C4 C3 120.3(8)
C5 C4 H4 119.9
C3 C4 H4 119.9
C6 C5 C4 119.8(8)
C6 C5 H5 120.1
C4 C5 H5 120.1
C5 C6 N2 129.6(8)
C5 C6 C1 119.2(8)
N2 C6 C1 111.2(6)
C8 C7 C12 120.7(7)
C8 C7 N2 125.8(7)
C12 C7 N2 113.4(5)
C7 C8 C9 119.4(8)
C7 C8 H8 120.3
C9 C8 H8 120.3
C10 C9 C8 120.2(8)
C10 C9 H9 119.9
C8 C9 H9 119.9
C11 C10 C9 119.7(8)
C11 C10 H10 120.2
C9 C10 H10 120.2
C10 C11 C12 120.9(9)
C10 C11 H11 119.6
C12 C11 H11 119.6
C7 C12 C11 119.2(6)
C7 C12 N3 115.2(6)
C11 C12 N3 125.6(7)
C18 C13 C14 120.7(6)
C18 C13 N3 111.9(6)
C14 C13 N3 127.4(6)
C13 C14 C15 119.6(7)
C13 C14 H14 120.2
C15 C14 H14 120.2
C14 C15 C16 120.0(7)
C14 C15 H15 120.0
C16 C15 H15 120.0
C17 C16 C15 119.9(7)
C17 C16 H16 120.1
C15 C16 H16 120.1
C16 C17 C18 120.3(7)
C16 C17 H17 119.8
C18 C17 H17 119.8
C13 C18 N4 115.6(6)
C13 C18 C17 119.5(7)
N4 C18 C17 124.8(7)
C20 C19 N4 121.1(6)
C20 C19 C24 119.6(7)
N4 C19 C24 119.3(6)
C19 C20 C21 120.7(8)
C19 C20 H20 119.6
C21 C20 H20 119.6
C20 C21 C22 119.1(8)
C20 C21 H21 120.4
C22 C21 H21 120.4
C23 C22 C21 120.3(8)
C23 C22 H22 119.8
C21 C22 H22 119.8
C22 C23 C24 120.4(8)
C22 C23 H23 119.8
C24 C23 H23 119.8
C23 C24 C19 119.9(8)
C23 C24 H24 120.1
C19 C24 H24 120.1
C26 C25 C30 120.2(11)
C26 C25 N5 125.3(11)
C30 C25 N5 114.3(8)
C25 C26 C27 119.3(11)
C25 C26 H26 120.4
C27 C26 H26 120.4
C28 C27 C26 120.4(10)
C28 C27 H27 119.8
C26 C27 H27 119.8
C27 C28 C29 120.4(12)
C27 C28 H28 119.8
C29 C28 H28 119.8
C28 C29 C30 120.1(11)
C28 C29 H29 119.9
C30 C29 H29 119.9
C29 C30 C25 119.6(10)
C29 C30 N6 130.4(9)
C25 C30 N6 109.9(9)
C32 C31 C36 119.4(7)
C32 C31 N6 127.4(7)
C36 C31 N6 112.9(7)
C33 C32 C31 119.4(7)
C33 C32 H32 120.3
C31 C32 H32 120.3
C34 C33 C32 120.8(8)
C34 C33 H33 119.6
C32 C33 H33 119.6
C33 C34 C35 119.7(8)
C33 C34 H34 120.1
C35 C34 H34 120.1
C36 C35 C34 120.6(7)
C36 C35 H35 119.7
C34 C35 H35 119.7
C35 C36 C31 119.9(7)
C35 C36 N7 126.9(6)
C31 C36 N7 113.0(7)
C38 C37 C42 120.4(9)
C38 C37 N7 128.5(9)
C42 C37 N7 111.1(8)
C37 C38 C39 120.9(11)
C37 C38 H38 119.5
C39 C38 H38 119.5
C38 C39 C40 119.3(10)
C38 C39 H39 120.3
C40 C39 H39 120.3
C41 C40 C39 120.2(9)
C41 C40 H40 119.9
C39 C40 H40 119.9
C40 C41 C42 120.2(11)
C40 C41 H41 119.9
C42 C41 H41 119.9
C41 C42 C37 118.9(11)
C41 C42 N8 125.7(10)
C37 C42 N8 115.4(8)
C48 C43 C44 120.0(14)
C48 C43 N8 118.5(12)
C44 C43 N8 121.5(12)
C43 C44 C45 120.3(14)
C43 C44 H44 119.9
C45 C44 H44 119.9
C46 C45 C44 119.4(14)
C46 C45 H45 120.3
C44 C45 H45 120.3
C47 C46 C45 119.6(12)
C47 C46 H46 120.2
C45 C46 H46 120.2
C48 C47 C46 120.6(11)
C48 C47 H47 119.7
C46 C47 H47 119.7
C43 C48 C47 120.0(13)
C43 C48 H48 120.0
C47 C48 H48 120.0

loop_
_geom_bond_atom_site_label_1
_geom_bond_atom_site_label_2
_geom_bond_distance
Os1 O1 1.720(5)
Os1 N3 1.948(6)
Os1 N2 1.959(5)
Os1 N1 1.961(6)
Os1 N4 1.962(5)
Os2 O2 1.702(7)
Os2 N5 1.938(7)
Os2 N8 1.938(8)
Os2 N6 1.940(7)
Os2 N7 1.944(7)
N1 C1 1.394(9)
N1 H1 0.8600
N2 C7 1.399(8)
N2 C6 1.399(10)
N3 C12 1.400(8)
N3 C13 1.406(9)
N4 C19 1.393(8)
N4 C18 1.393(9)
N5 C25 1.413(12)
N5 H5N 0.8600
N6 C31 1.414(10)
N6 C30 1.422(12)
N7 C36 1.425(10)
N7 C37 1.427(10)
N8 C42 1.411(13)
N8 C43 1.446(15)
C1 C2 1.383(11)
C1 C6 1.400(11)
C2 C3 1.375(11)
C2 H2 0.9300
C3 C4 1.399(13)
C3 H3 0.9300
C4 C5 1.396(12)
C4 H4 0.9300
C5 C6 1.388(11)
C5 H5 0.9300
C7 C8 1.392(9)
C7 C12 1.393(10)
C8 C9 1.398(12)
C8 H8 0.9300
C9 C10 1.397(13)
C9 H9 0.9300
C10 C11 1.382(10)
C10 H10 0.9300
C11 C12 1.394(11)
C11 H11 0.9300
C13 C18 1.390(9)
C13 C14 1.391(10)
C14 C15 1.392(10)
C14 H14 0.9300
C15 C16 1.402(11)
C15 H15 0.9300
C16 C17 1.386(11)
C16 H16 0.9300
C17 C18 1.397(10)
C17 H17 0.9300
C19 C20 1.379(10)
C19 C24 1.400(10)
C20 C21 1.397(10)
C20 H20 0.9300
C21 C22 1.398(12)
C21 H21 0.9300
C22 C23 1.374(12)
C22 H22 0.9300
C23 C24 1.390(11)
C23 H23 0.9300
C24 H24 0.9300
C25 C26 1.386(12)
C25 C30 1.400(14)
C26 C27 1.397(15)
C26 H26 0.9300
C27 C28 1.375(16)
C27 H27 0.9300
C28 C29 1.384(12)
C28 H28 0.9300
C29 C30 1.384(13)
C29 H29 0.9300
C31 C32 1.397(11)
C31 C36 1.405(9)
C32 C33 1.397(12)
C32 H32 0.9300
C33 C34 1.377(11)
C33 H33 0.9300
C34 C35 1.387(11)
C34 H34 0.9300
C35 C36 1.379(10)
C35 H35 0.9300
C37 C38 1.375(12)
C37 C42 1.394(13)
C38 C39 1.377(12)
C38 H38 0.9300
C39 C40 1.391(15)
C39 H39 0.9300
C40 C41 1.386(15)
C40 H40 0.9300
C41 C42 1.393(13)
C41 H41 0.9300
C43 C48 1.379(17)
C43 C44 1.380(18)
C44 C45 1.395(19)
C44 H44 0.9300
C45 C46 1.390(18)
C45 H45 0.9300
C46 C47 1.385(17)
C46 H46 0.9300
C47 C48 1.379(17)
C47 H47 0.9300
C48 H48 0.9300
